data_4075854
loop_
_publ_author_name
'Forni\'es, Juan'
'Mart\'in, Antonio'
'Mart\'in, L. Francisco'
'Menj\'on, Babil'
'Tsipis, Athanassios'

_publ_section_title
;
 All-Organometallic Analogues of Zeise's Salt for the Three Group 10
 Metals
;
_journal_issue 14
_journal_name_full Organometallics
_journal_page_first 3539
_journal_paper_doi 10.1021/om0502077
_journal_volume 24
_journal_year 2005
_chemical_formula_sum 'C36 H40 F15 N Pd'
_chemical_formula_weight 878.09
_chemical_name_systematic
; 
 ? 
;
_space_group_IT_number 2
_symmetry_cell_setting triclinic
_symmetry_space_group_name_Hall '-P 1'
_symmetry_space_group_name_H-M 'P -1'
_atom_sites_solution_hydrogens geom
_atom_sites_solution_primary direct
_atom_sites_solution_secondary difmap
_audit_creation_method SHELXL-97
_cell_angle_alpha 68.7820(10)
_cell_angle_beta 86.5980(10)
_cell_angle_gamma 89.3050(10)
_cell_formula_units_Z 4
_cell_length_a 9.7965(7)
_cell_length_b 18.9469(13)
_cell_length_c 21.0850(14)
_cell_measurement_temperature 100(2)
_cell_volume 3641.7(4)
_computing_cell_refinement 'Bruker SMART'
_computing_data_collection 'Bruker SMART'
_computing_data_reduction 'Bruker SAINT'
_computing_molecular_graphics 'Bruker SHELXTL'
_computing_publication_material 'Bruker SHELXTL'
_computing_structure_refinement 'SHELXL-97 (Sheldrick, 1997)'
_computing_structure_solution 'SHELXS-97 (Sheldrick, 1990)'
_diffrn_ambient_temperature 100(2)
_diffrn_measured_fraction_theta_full 0.980
_diffrn_measured_fraction_theta_max 0.980
_diffrn_measurement_device_type 'CCD area detector'
_diffrn_measurement_method 'phi and omega scans'
_diffrn_radiation_monochromator graphite
_diffrn_radiation_source 'fine-focus sealed tube'
_diffrn_radiation_type MoK\a
_diffrn_radiation_wavelength 0.71073
_diffrn_reflns_av_R_equivalents 0.0263
_diffrn_reflns_av_sigmaI/netI 0.0457
_diffrn_reflns_limit_h_max 10
_diffrn_reflns_limit_h_min -11
_diffrn_reflns_limit_k_max 22
_diffrn_reflns_limit_k_min -22
_diffrn_reflns_limit_l_max 16
_diffrn_reflns_limit_l_min -25
_diffrn_reflns_number 19325
_diffrn_reflns_theta_full 25.03
_diffrn_reflns_theta_max 25.03
_diffrn_reflns_theta_min 1.15
_exptl_absorpt_coefficient_mu 0.614
_exptl_absorpt_correction_T_max 0.9244
_exptl_absorpt_correction_T_min 0.7570
_exptl_absorpt_correction_type none
_exptl_crystal_density_diffrn 1.602
_exptl_crystal_density_method 'not measured'
_exptl_crystal_F_000 1776
_exptl_crystal_size_max 0.48
_exptl_crystal_size_mid 0.31
_exptl_crystal_size_min 0.13
_refine_diff_density_max 1.473
_refine_diff_density_min -0.654
_refine_diff_density_rms 0.091
_refine_ls_extinction_method none
_refine_ls_goodness_of_fit_ref 1.060
_refine_ls_hydrogen_treatment mixed
_refine_ls_matrix_type full
_refine_ls_number_parameters 979
_refine_ls_number_reflns 12624
_refine_ls_number_restraints 12
_refine_ls_restrained_S_all 1.060
_refine_ls_R_factor_all 0.0589
_refine_ls_R_factor_gt 0.0423
_refine_ls_shift/su_max 0.001
_refine_ls_shift/su_mean 0.000
_refine_ls_structure_factor_coef Fsqd
_refine_ls_weighting_details 'calc w=1/[\s^2^(Fo^2^)+(0.0600P)^2^+0.0000P] where P=(Fo^2^+2Fc^2^)/3'
_refine_ls_weighting_scheme calc
_refine_ls_wR_factor_gt 0.0982
_refine_ls_wR_factor_ref 0.1066
_reflns_number_gt 10091
_reflns_number_total 12624
_reflns_threshold_expression >2sigma(I)
_cod_data_source_file om0502077si20050318_110547.cif
_cod_data_source_block amt271b
_cod_depositor_comments
;
The following automatic conversions were performed:

'_symmetry_cell_setting' value 'Triclinic' changed to 'triclinic'
according to /home/saulius/struct/CIF-dictionaries/cif_core.dic
dictionary named 'cif_core.dic' version 2.4.1 from 2010-06-29.

Automatic conversion script
Id: cif_fix_values 1715 2011-07-08 13:25:40Z adriana 
;
_cod_original_sg_symbol_H-M P-1
_cod_database_code 4075854

loop_
_symmetry_equiv_pos_as_xyz
'x, y, z'
'-x, -y, -z'

loop_
_atom_site_label
_atom_site_type_symbol
_atom_site_fract_x
_atom_site_fract_y
_atom_site_fract_z
_atom_site_U_iso_or_equiv
_atom_site_adp_type
_atom_site_occupancy
_atom_site_symmetry_multiplicity
_atom_site_calc_flag
_atom_site_refinement_flags
Pd1 Pd 0.31589(3) 0.131566(14) 0.077084(13) 0.01630(8) Uani 1 1 d .
F2 F 0.0330(2) 0.09642(11) 0.16920(10) 0.0243(5) Uani 1 1 d .
F3 F -0.2061(2) 0.17009(12) 0.15692(11) 0.0299(5) Uani 1 1 d .
F4 F -0.2434(2) 0.29782(13) 0.04590(12) 0.0333(6) Uani 1 1 d .
F5 F -0.0386(2) 0.35077(12) -0.05252(11) 0.0307(5) Uani 1 1 d .
F6 F 0.2019(2) 0.27967(11) -0.04076(10) 0.0256(5) Uani 1 1 d .
F8 F 0.3093(2) 0.10521(11) 0.23543(10) 0.0273(5) Uani 1 1 d .
F9 F 0.3961(3) 0.19086(12) 0.30312(10) 0.0343(6) Uani 1 1 d .
F10 F 0.5118(3) 0.32907(12) 0.23364(11) 0.0340(6) Uani 1 1 d .
F11 F 0.5405(2) 0.38119(11) 0.09474(11) 0.0290(5) Uani 1 1 d .
F12 F 0.4509(2) 0.29781(11) 0.02631(10) 0.0264(5) Uani 1 1 d .
F14 F 0.4347(2) -0.01759(11) 0.19246(11) 0.0259(5) Uani 1 1 d .
F15 F 0.6840(2) -0.08071(12) 0.20533(11) 0.0297(5) Uani 1 1 d .
F16 F 0.8908(2) -0.01688(13) 0.11063(12) 0.0320(5) Uani 1 1 d .
F17 F 0.8470(2) 0.11042(13) 0.00138(12) 0.0337(6) Uani 1 1 d .
F18 F 0.6002(2) 0.17678(12) -0.01166(11) 0.0311(5) Uani 1 1 d .
C1 C 0.1295(4) 0.18592(19) 0.06595(18) 0.0179(8) Uani 1 1 d .
C2 C 0.0205(4) 0.16118(19) 0.11332(18) 0.0189(8) Uani 1 1 d .
C3 C -0.1033(4) 0.1966(2) 0.10923(18) 0.0216(8) Uani 1 1 d .
C4 C -0.1235(4) 0.2614(2) 0.05323(19) 0.0225(8) Uani 1 1 d .
C5 C -0.0183(4) 0.2883(2) 0.00310(18) 0.0218(8) Uani 1 1 d .
C6 C 0.1036(4) 0.2500(2) 0.01071(18) 0.0199(8) Uani 1 1 d .
C7 C 0.3762(4) 0.19722(19) 0.12805(17) 0.0173(8) Uani 1 1 d .
C8 C 0.3653(4) 0.17373(19) 0.19865(18) 0.0204(8) Uani 1 1 d .
C9 C 0.4091(4) 0.2162(2) 0.23442(18) 0.0227(8) Uani 1 1 d .
C10 C 0.4683(4) 0.2863(2) 0.19941(19) 0.0221(8) Uani 1 1 d .
C11 C 0.4816(4) 0.31209(19) 0.12941(18) 0.0211(8) Uani 1 1 d .
C12 C 0.4362(4) 0.2677(2) 0.09570(18) 0.0184(8) Uani 1 1 d .
C13 C 0.5067(4) 0.08248(19) 0.09003(18) 0.0192(8) Uani 1 1 d .
C14 C 0.5352(4) 0.0176(2) 0.14366(18) 0.0199(8) Uani 1 1 d .
C15 C 0.6618(4) -0.0165(2) 0.15177(19) 0.0222(8) Uani 1 1 d .
C16 C 0.7679(4) 0.0159(2) 0.1041(2) 0.0222(8) Uani 1 1 d .
C17 C 0.7435(4) 0.0802(2) 0.04932(19) 0.0229(8) Uani 1 1 d .
C18 C 0.6168(4) 0.1123(2) 0.04384(18) 0.0214(8) Uani 1 1 d .
C19 C 0.2289(4) 0.0334(2) 0.0557(2) 0.0288(9) Uani 1 1 d D
H19A H 0.287(2) -0.0065(14) 0.0806(15) 0.035 Uiso 1 1 d D
H19B H 0.1333(10) 0.0367(18) 0.0652(17) 0.035 Uiso 1 1 d D
C20 C 0.2764(4) 0.0839(2) -0.0040(2) 0.0284(9) Uani 1 1 d D
H20A H 0.209(2) 0.1160(18) -0.0307(13) 0.034 Uiso 1 1 d D
H20B H 0.3652(16) 0.075(2) -0.0200(15) 0.034 Uiso 1 1 d D
Pd2 Pd 0.14688(3) 0.352788(15) 0.441853(14) 0.01709(8) Uani 1 1 d .
F22 F 0.1176(2) 0.29130(11) 0.60395(10) 0.0261(5) Uani 1 1 d .
F23 F 0.2057(2) 0.34102(13) 0.69797(10) 0.0310(5) Uani 1 1 d .
F24 F 0.3467(2) 0.47455(13) 0.65978(11) 0.0341(6) Uani 1 1 d .
F25 F 0.3965(2) 0.55822(12) 0.52487(12) 0.0323(6) Uani 1 1 d .
F26 F 0.3149(2) 0.50804(12) 0.42929(11) 0.0309(5) Uani 1 1 d .
F28 F 0.2810(2) 0.19809(12) 0.53141(11) 0.0288(5) Uani 1 1 d .
F29 F 0.5292(2) 0.13860(13) 0.52349(13) 0.0394(6) Uani 1 1 d .
F30 F 0.7214(2) 0.21821(15) 0.42658(14) 0.0434(7) Uani 1 1 d .
F31 F 0.6635(2) 0.35905(14) 0.33728(12) 0.0368(6) Uani 1 1 d .
F32 F 0.4151(2) 0.41837(12) 0.34332(11) 0.0303(5) Uani 1 1 d .
F34 F 0.0094(2) 0.19207(11) 0.47550(10) 0.0256(5) Uani 1 1 d .
F35 F -0.0578(2) 0.11295(11) 0.39910(11) 0.0304(5) Uani 1 1 d .
F36 F -0.0105(3) 0.17170(14) 0.26151(12) 0.0407(6) Uani 1 1 d .
F37 F 0.1029(3) 0.31258(14) 0.20074(11) 0.0441(7) Uani 1 1 d .
F38 F 0.1702(2) 0.39357(12) 0.27601(11) 0.0320(5) Uani 1 1 d .
C21 C 0.2119(4) 0.3976(2) 0.51137(18) 0.0181(8) Uani 1 1 d .
C22 C 0.1871(4) 0.3594(2) 0.58109(19) 0.0209(8) Uani 1 1 d .
C23 C 0.2304(4) 0.3829(2) 0.63100(18) 0.0215(8) Uani 1 1 d .
C24 C 0.3028(4) 0.4503(2) 0.61252(19) 0.0230(8) Uani 1 1 d .
C25 C 0.3286(4) 0.4915(2) 0.5436(2) 0.0253(9) Uani 1 1 d .
C26 C 0.2843(4) 0.4642(2) 0.49612(19) 0.0217(8) Uani 1 1 d .
C27 C 0.3375(4) 0.31016(19) 0.43769(18) 0.0176(8) Uani 1 1 d .
C28 C 0.3720(4) 0.2397(2) 0.48132(18) 0.0204(8) Uani 1 1 d .
C29 C 0.4988(4) 0.2080(2) 0.4784(2) 0.0263(9) Uani 1 1 d .
C30 C 0.5972(4) 0.2477(2) 0.4290(2) 0.0273(9) Uani 1 1 d .
C31 C 0.5674(4) 0.3187(2) 0.38484(19) 0.0232(9) Uani 1 1 d .
C32 C 0.4399(4) 0.3485(2) 0.38930(18) 0.0215(8) Uani 1 1 d .
C33 C 0.0942(3) 0.29630(19) 0.37941(18) 0.0174(8) Uani 1 1 d .
C34 C 0.0365(4) 0.2248(2) 0.40657(17) 0.0174(8) Uani 1 1 d .
C35 C 0.0004(4) 0.1826(2) 0.36882(19) 0.0213(8) Uani 1 1 d .
C36 C 0.0229(4) 0.2118(2) 0.2991(2) 0.0268(9) Uani 1 1 d .
C37 C 0.0807(4) 0.2833(2) 0.26914(18) 0.0272(9) Uani 1 1 d .
C38 C 0.1147(4) 0.3229(2) 0.30896(18) 0.0213(8) Uani 1 1 d .
C39 C -0.0758(5) 0.3673(3) 0.4694(3) 0.0437(12) Uani 1 1 d D
H39A H -0.122(4) 0.3291(17) 0.4593(17) 0.052 Uiso 1 1 d D
H39B H -0.077(4) 0.373(2) 0.5124(10) 0.052 Uiso 1 1 d D
C40 C -0.0362(5) 0.4282(3) 0.4174(3) 0.0411(11) Uani 1 1 d D
H40A H -0.065(4) 0.4296(19) 0.3747(11) 0.049 Uiso 1 1 d D
H40B H -0.018(4) 0.4697(13) 0.4308(17) 0.049 Uiso 1 1 d D
N1 N 0.9135(3) 0.10069(15) 0.67058(14) 0.0173(7) Uani 1 1 d .
C41 C 0.8560(4) 0.17581(19) 0.62623(18) 0.0188(8) Uani 1 1 d .
H41A H 0.8629 0.1785 0.5784 0.023 Uiso 1 1 calc R
H41B H 0.9141 0.2169 0.6289 0.023 Uiso 1 1 calc R
C42 C 0.7089(4) 0.1905(2) 0.6443(2) 0.0278(9) Uani 1 1 d .
H42A H 0.7012 0.1904 0.6913 0.033 Uiso 1 1 calc R
H42B H 0.6496 0.1493 0.6426 0.033 Uiso 1 1 calc R
C43 C 0.6600(4) 0.2664(2) 0.59515(19) 0.0248(9) Uani 1 1 d .
H43A H 0.7221 0.3071 0.5954 0.030 Uiso 1 1 calc R
H43B H 0.6646 0.2655 0.5484 0.030 Uiso 1 1 calc R
C44 C 0.5154(4) 0.2842(2) 0.6135(2) 0.0337(10) Uani 1 1 d .
H44A H 0.4886 0.3331 0.5806 0.051 Uiso 1 1 calc R
H44B H 0.5107 0.2864 0.6593 0.051 Uiso 1 1 calc R
H44C H 0.4531 0.2445 0.6126 0.051 Uiso 1 1 calc R
C45 C 0.8344(4) 0.0353(2) 0.66434(18) 0.0214(8) Uani 1 1 d .
H45A H 0.8732 -0.0127 0.6946 0.026 Uiso 1 1 calc R
H45B H 0.7383 0.0375 0.6809 0.026 Uiso 1 1 calc R
C46 C 0.8351(4) 0.0338(2) 0.59284(19) 0.0244(9) Uani 1 1 d .
H46A H 0.9300 0.0277 0.5768 0.029 Uiso 1 1 calc R
H46B H 0.8002 0.0824 0.5615 0.029 Uiso 1 1 calc R
C47 C 0.7464(4) -0.0310(2) 0.5920(2) 0.0311(10) Uani 1 1 d .
H47A H 0.6512 -0.0238 0.6069 0.037 Uiso 1 1 calc R
H47B H 0.7795 -0.0792 0.6248 0.037 Uiso 1 1 calc R
C48 C 0.7478(5) -0.0363(3) 0.5215(2) 0.0379(11) Uani 1 1 d .
H48A H 0.6892 -0.0786 0.5233 0.057 Uiso 1 1 calc R
H48B H 0.8416 -0.0448 0.5070 0.057 Uiso 1 1 calc R
H48C H 0.7137 0.0109 0.4889 0.057 Uiso 1 1 calc R
C49 C 1.0635(3) 0.0987(2) 0.64740(18) 0.0196(8) Uani 1 1 d .
H49A H 1.0694 0.1090 0.5978 0.024 Uiso 1 1 calc R
H49B H 1.1130 0.1401 0.6548 0.024 Uiso 1 1 calc R
C50 C 1.1361(4) 0.0247(2) 0.68306(19) 0.0214(8) Uani 1 1 d .
H50A H 1.0927 -0.0165 0.6727 0.026 Uiso 1 1 calc R
H50B H 1.1262 0.0121 0.7330 0.026 Uiso 1 1 calc R
C51 C 1.2880(4) 0.0301(2) 0.66029(19) 0.0268(9) Uani 1 1 d .
H51A H 1.2981 0.0453 0.6101 0.032 Uiso 1 1 calc R
H51B H 1.3325 0.0695 0.6728 0.032 Uiso 1 1 calc R
C52 C 1.3585(4) -0.0450(2) 0.6933(2) 0.0370(11) Uani 1 1 d .
H52A H 1.4555 -0.0400 0.6779 0.056 Uiso 1 1 calc R
H52B H 1.3156 -0.0839 0.6804 0.056 Uiso 1 1 calc R
H52C H 1.3499 -0.0597 0.7430 0.056 Uiso 1 1 calc R
C53 C 0.9009(4) 0.0925(2) 0.74566(17) 0.0197(8) Uani 1 1 d .
H53A H 0.8032 0.0964 0.7589 0.024 Uiso 1 1 calc R
H53B H 0.9319 0.0414 0.7737 0.024 Uiso 1 1 calc R
C54 C 0.9818(4) 0.1508(2) 0.76238(18) 0.0222(8) Uani 1 1 d .
H54A H 0.9791 0.2002 0.7243 0.027 Uiso 1 1 calc R
H54B H 1.0785 0.1350 0.7675 0.027 Uiso 1 1 calc R
C55 C 0.9237(4) 0.1595(2) 0.82821(18) 0.0228(8) Uani 1 1 d .
H55A H 0.8305 0.1806 0.8211 0.027 Uiso 1 1 calc R
H55B H 0.9165 0.1090 0.8649 0.027 Uiso 1 1 calc R
C56 C 1.0111(4) 0.2107(2) 0.8506(2) 0.0301(9) Uani 1 1 d .
H56A H 0.9698 0.2144 0.8928 0.045 Uiso 1 1 calc R
H56B H 1.0169 0.2612 0.8149 0.045 Uiso 1 1 calc R
H56C H 1.1031 0.1896 0.8586 0.045 Uiso 1 1 calc R
N2 N 0.4328(3) 0.57698(15) 0.15854(14) 0.0169(6) Uani 1 1 d .
C57 C 0.5465(4) 0.5200(2) 0.18249(18) 0.0210(8) Uani 1 1 d .
H57A H 0.5062 0.4685 0.1983 0.025 Uiso 1 1 calc R
H57B H 0.5859 0.5267 0.2221 0.025 Uiso 1 1 calc R
C58 C 0.6620(4) 0.5256(2) 0.1290(2) 0.0262(9) Uani 1 1 d .
H58A H 0.6989 0.5779 0.1103 0.031 Uiso 1 1 calc R
H58B H 0.6255 0.5139 0.0911 0.031 Uiso 1 1 calc R
C59 C 0.7773(4) 0.4706(2) 0.1595(2) 0.0346(10) Uani 1 1 d .
H59A H 0.7366 0.4203 0.1864 0.042 Uiso 1 1 calc R
H59B H 0.8363 0.4650 0.1219 0.042 Uiso 1 1 calc R
C60 C 0.8637(5) 0.4945(3) 0.2040(2) 0.0465(12) Uani 1 1 d .
H60A H 0.9349 0.4569 0.2215 0.070 Uiso 1 1 calc R
H60B H 0.8067 0.4988 0.2422 0.070 Uiso 1 1 calc R
H60C H 0.9064 0.5437 0.1775 0.070 Uiso 1 1 calc R
C61 C 0.4879(4) 0.65744(19) 0.13657(18) 0.0195(8) Uani 1 1 d .
H61A H 0.4100 0.6926 0.1246 0.023 Uiso 1 1 calc R
H61B H 0.5481 0.6678 0.0947 0.023 Uiso 1 1 calc R
C62 C 0.5679(4) 0.6752(2) 0.18904(19) 0.0238(8) Uani 1 1 d .
H62A H 0.6564 0.6485 0.1944 0.029 Uiso 1 1 calc R
H62B H 0.5156 0.6571 0.2337 0.029 Uiso 1 1 calc R
C63 C 0.5934(4) 0.7606(2) 0.1661(2) 0.0255(9) Uani 1 1 d .
H63A H 0.6602 0.7701 0.1956 0.031 Uiso 1 1 calc R
H63B H 0.6344 0.7793 0.1189 0.031 Uiso 1 1 calc R
C64 C 0.4642(4) 0.8049(2) 0.1689(2) 0.0337(10) Uani 1 1 d .
H64A H 0.4867 0.8590 0.1535 0.051 Uiso 1 1 calc R
H64B H 0.4244 0.7877 0.2158 0.051 Uiso 1 1 calc R
H64C H 0.3981 0.7965 0.1391 0.051 Uiso 1 1 calc R
C65 C 0.3279(4) 0.5597(2) 0.21899(17) 0.0182(8) Uani 1 1 d .
H65A H 0.3012 0.5056 0.2342 0.022 Uiso 1 1 calc R
H65B H 0.3724 0.5673 0.2570 0.022 Uiso 1 1 calc R
C66 C 0.1995(4) 0.6067(2) 0.20526(19) 0.0257(9) Uani 1 1 d .
H66A H 0.1467 0.5948 0.1717 0.031 Uiso 1 1 calc R
H66B H 0.2241 0.6612 0.1861 0.031 Uiso 1 1 calc R
C67 C 0.1124(4) 0.5890(2) 0.2724(2) 0.0302(10) Uani 1 1 d .
H67A H 0.0160 0.6018 0.2620 0.036 Uiso 1 1 calc R
H67B H 0.1164 0.5341 0.2991 0.036 Uiso 1 1 calc R
C68 C 0.1600(4) 0.6325(2) 0.3150(2) 0.0312(10) Uani 1 1 d .
H68A H 0.1020 0.6190 0.3572 0.047 Uiso 1 1 calc R
H68B H 0.1536 0.6870 0.2893 0.047 Uiso 1 1 calc R
H68C H 0.2551 0.6196 0.3260 0.047 Uiso 1 1 calc R
C69 C 0.3670(4) 0.5711(2) 0.09738(17) 0.0187(8) Uani 1 1 d .
H69A H 0.4394 0.5777 0.0609 0.022 Uiso 1 1 calc R
H69B H 0.3030 0.6138 0.0805 0.022 Uiso 1 1 calc R
C70 C 0.2893(4) 0.4981(2) 0.10876(18) 0.0207(8) Uani 1 1 d .
H70A H 0.3474 0.4540 0.1313 0.025 Uiso 1 1 calc R
H70B H 0.2060 0.4948 0.1387 0.025 Uiso 1 1 calc R
C71 C 0.2499(4) 0.4970(2) 0.04037(19) 0.0303(10) Uani 1 1 d .
H71A H 0.1986 0.5436 0.0167 0.036 Uiso 1 1 calc R
H71B H 0.3342 0.4975 0.0119 0.036 Uiso 1 1 calc R
C72 C 0.1631(4) 0.4285(2) 0.04657(19) 0.0278(9) Uani 1 1 d .
H72A H 0.1408 0.4312 0.0011 0.042 Uiso 1 1 calc R
H72B H 0.0785 0.4281 0.0739 0.042 Uiso 1 1 calc R
H72C H 0.2141 0.3821 0.0687 0.042 Uiso 1 1 calc R

loop_
_atom_site_aniso_label
_atom_site_aniso_U_11
_atom_site_aniso_U_22
_atom_site_aniso_U_33
_atom_site_aniso_U_23
_atom_site_aniso_U_13
_atom_site_aniso_U_12
Pd1 0.01804(16) 0.01411(14) 0.01566(15) -0.00404(11) -0.00096(11) -0.00178(11)
F2 0.0319(13) 0.0166(11) 0.0177(11) 0.0015(9) 0.0012(9) -0.0003(9)
F3 0.0264(13) 0.0330(13) 0.0240(12) -0.0045(10) 0.0088(10) -0.0024(10)
F4 0.0235(13) 0.0332(13) 0.0355(14) -0.0033(11) -0.0017(10) 0.0063(10)
F5 0.0293(13) 0.0275(12) 0.0245(12) 0.0040(10) -0.0049(10) 0.0046(10)
F6 0.0237(12) 0.0249(12) 0.0192(11) 0.0021(9) 0.0051(9) -0.0048(9)
F8 0.0427(14) 0.0170(11) 0.0175(11) -0.0007(9) 0.0014(10) -0.0138(10)
F9 0.0554(16) 0.0302(13) 0.0142(11) -0.0044(10) 0.0016(11) -0.0138(11)
F10 0.0541(16) 0.0263(12) 0.0252(12) -0.0133(10) -0.0011(11) -0.0141(11)
F11 0.0389(14) 0.0190(11) 0.0264(12) -0.0057(10) 0.0063(10) -0.0148(10)
F12 0.0398(13) 0.0218(11) 0.0129(11) -0.0007(9) 0.0015(10) -0.0084(10)
F14 0.0231(12) 0.0235(11) 0.0250(12) -0.0021(9) 0.0040(9) -0.0021(9)
F15 0.0300(13) 0.0225(12) 0.0310(13) -0.0022(10) -0.0087(10) 0.0043(10)
F16 0.0197(12) 0.0336(13) 0.0438(15) -0.0154(11) -0.0034(10) 0.0043(10)
F17 0.0273(13) 0.0406(14) 0.0324(13) -0.0139(11) 0.0119(10) -0.0098(11)
F18 0.0346(13) 0.0265(12) 0.0233(12) 0.0010(10) 0.0036(10) -0.0028(10)
C1 0.0196(19) 0.0154(18) 0.0209(19) -0.0088(15) -0.0045(15) -0.0010(15)
C2 0.026(2) 0.0149(18) 0.0170(19) -0.0065(15) -0.0028(16) -0.0037(15)
C3 0.021(2) 0.024(2) 0.018(2) -0.0059(16) 0.0020(16) -0.0044(16)
C4 0.017(2) 0.028(2) 0.025(2) -0.0119(17) -0.0055(16) 0.0027(16)
C5 0.025(2) 0.0182(19) 0.0173(19) -0.0002(16) -0.0065(16) -0.0012(16)
C6 0.0175(19) 0.0229(19) 0.020(2) -0.0083(16) -0.0004(15) -0.0044(15)
C7 0.0176(19) 0.0173(18) 0.0150(18) -0.0036(15) 0.0005(15) -0.0018(15)
C8 0.027(2) 0.0124(18) 0.020(2) -0.0034(15) 0.0014(16) -0.0028(15)
C9 0.027(2) 0.024(2) 0.0120(19) -0.0011(16) 0.0025(16) -0.0019(17)
C10 0.026(2) 0.022(2) 0.021(2) -0.0109(17) -0.0038(16) -0.0031(16)
C11 0.027(2) 0.0119(18) 0.020(2) -0.0010(15) 0.0030(16) -0.0064(15)
C12 0.0211(19) 0.0190(19) 0.0142(19) -0.0051(15) 0.0008(15) -0.0016(15)
C13 0.022(2) 0.0166(18) 0.021(2) -0.0085(16) -0.0034(16) -0.0008(15)
C14 0.0174(19) 0.024(2) 0.0186(19) -0.0079(16) 0.0018(15) -0.0075(16)
C15 0.026(2) 0.0192(19) 0.021(2) -0.0070(16) -0.0069(16) 0.0051(16)
C16 0.0161(19) 0.022(2) 0.031(2) -0.0125(17) -0.0033(16) 0.0028(16)
C17 0.019(2) 0.031(2) 0.024(2) -0.0163(18) 0.0054(16) -0.0089(17)
C18 0.026(2) 0.0203(19) 0.019(2) -0.0074(16) -0.0047(16) -0.0030(16)
C19 0.030(2) 0.023(2) 0.037(2) -0.0152(19) -0.005(2) -0.0048(18)
C20 0.037(2) 0.029(2) 0.024(2) -0.0159(19) -0.0037(19) -0.0044(19)
Pd2 0.01699(16) 0.01741(15) 0.01680(15) -0.00601(12) -0.00130(11) -0.00176(11)
F22 0.0287(12) 0.0227(11) 0.0241(12) -0.0056(9) 0.0033(9) -0.0092(10)
F23 0.0340(13) 0.0378(13) 0.0181(12) -0.0065(10) 0.0007(10) -0.0036(11)
F24 0.0393(14) 0.0406(14) 0.0295(13) -0.0208(11) -0.0043(11) -0.0094(11)
F25 0.0358(14) 0.0244(12) 0.0381(14) -0.0130(11) 0.0016(11) -0.0121(10)
F26 0.0406(14) 0.0265(12) 0.0201(12) -0.0016(10) -0.0006(10) -0.0090(11)
F28 0.0253(12) 0.0237(12) 0.0286(13) 0.0005(10) 0.0029(10) -0.0041(10)
F29 0.0293(13) 0.0250(13) 0.0543(16) -0.0024(12) -0.0054(12) 0.0046(10)
F30 0.0200(13) 0.0527(16) 0.0615(18) -0.0258(14) -0.0008(12) 0.0059(12)
F31 0.0235(13) 0.0535(16) 0.0316(13) -0.0150(12) 0.0133(10) -0.0134(11)
F32 0.0312(13) 0.0275(12) 0.0221(12) 0.0031(10) -0.0011(10) -0.0054(10)
F34 0.0309(13) 0.0257(12) 0.0159(11) -0.0028(9) 0.0031(9) -0.0072(10)
F35 0.0400(14) 0.0171(11) 0.0309(13) -0.0055(10) 0.0027(11) -0.0113(10)
F36 0.0607(17) 0.0419(15) 0.0280(13) -0.0228(12) 0.0000(12) -0.0137(13)
F37 0.0672(18) 0.0475(16) 0.0127(12) -0.0052(11) 0.0037(12) -0.0193(14)
F38 0.0416(14) 0.0241(12) 0.0216(12) 0.0022(10) 0.0006(10) -0.0148(10)
C21 0.0183(19) 0.0185(18) 0.0184(19) -0.0075(15) -0.0029(15) 0.0026(15)
C22 0.0189(19) 0.0150(18) 0.026(2) -0.0048(16) -0.0015(16) -0.0026(15)
C23 0.022(2) 0.023(2) 0.0159(19) -0.0033(16) 0.0018(16) -0.0008(16)
C24 0.023(2) 0.026(2) 0.024(2) -0.0128(17) -0.0049(17) -0.0014(16)
C25 0.022(2) 0.020(2) 0.034(2) -0.0105(18) -0.0006(17) -0.0049(16)
C26 0.024(2) 0.0197(19) 0.0181(19) -0.0030(16) 0.0023(16) -0.0007(16)
C27 0.0188(19) 0.0188(18) 0.0178(19) -0.0095(16) -0.0021(15) -0.0035(15)
C28 0.0167(19) 0.022(2) 0.020(2) -0.0056(16) 0.0019(15) -0.0061(15)
C29 0.026(2) 0.020(2) 0.033(2) -0.0091(18) -0.0104(18) 0.0041(17)
C30 0.0134(19) 0.040(2) 0.035(2) -0.021(2) -0.0006(17) 0.0028(17)
C31 0.020(2) 0.031(2) 0.019(2) -0.0099(17) 0.0014(16) -0.0085(17)
C32 0.022(2) 0.025(2) 0.019(2) -0.0086(17) -0.0037(16) -0.0036(16)
C33 0.0158(18) 0.0183(18) 0.0167(19) -0.0048(15) -0.0003(15) 0.0000(15)
C34 0.0161(18) 0.0207(19) 0.0111(18) -0.0010(15) 0.0017(14) -0.0011(15)
C35 0.021(2) 0.0184(19) 0.023(2) -0.0067(16) 0.0013(16) -0.0025(15)
C36 0.034(2) 0.029(2) 0.024(2) -0.0178(18) -0.0007(18) -0.0052(18)
C37 0.034(2) 0.032(2) 0.0122(19) -0.0037(17) 0.0032(17) -0.0049(18)
C38 0.026(2) 0.0165(18) 0.019(2) -0.0023(16) -0.0022(16) -0.0022(16)
C39 0.026(3) 0.046(3) 0.061(3) -0.023(3) 0.005(2) -0.003(2)
C40 0.027(2) 0.038(3) 0.049(3) -0.005(2) -0.005(2) 0.011(2)
N1 0.0205(16) 0.0141(15) 0.0148(16) -0.0026(12) 0.0025(13) -0.0024(13)
C41 0.021(2) 0.0179(18) 0.0151(18) -0.0028(15) -0.0013(15) -0.0005(15)
C42 0.027(2) 0.029(2) 0.022(2) -0.0037(17) 0.0016(17) 0.0051(18)
C43 0.024(2) 0.029(2) 0.021(2) -0.0079(17) -0.0014(16) 0.0026(17)
C44 0.026(2) 0.039(2) 0.032(2) -0.009(2) -0.0030(19) 0.0114(19)
C45 0.022(2) 0.0175(19) 0.023(2) -0.0062(16) 0.0042(16) -0.0039(15)
C46 0.028(2) 0.025(2) 0.021(2) -0.0095(17) 0.0027(17) -0.0024(17)
C47 0.033(2) 0.031(2) 0.030(2) -0.0131(19) 0.0046(19) -0.0111(19)
C48 0.043(3) 0.044(3) 0.032(2) -0.020(2) 0.004(2) -0.017(2)
C49 0.0169(19) 0.0195(19) 0.021(2) -0.0057(16) 0.0024(15) -0.0053(15)
C50 0.019(2) 0.0203(19) 0.023(2) -0.0064(16) 0.0014(16) -0.0010(15)
C51 0.026(2) 0.030(2) 0.020(2) -0.0048(17) 0.0055(17) 0.0018(17)
C52 0.032(2) 0.038(3) 0.031(2) -0.002(2) 0.0016(19) 0.013(2)
C53 0.023(2) 0.0184(18) 0.0134(18) -0.0015(15) 0.0034(15) 0.0020(15)
C54 0.022(2) 0.0217(19) 0.021(2) -0.0055(16) -0.0004(16) -0.0009(16)
C55 0.025(2) 0.023(2) 0.020(2) -0.0075(16) -0.0007(16) -0.0004(16)
C56 0.037(2) 0.030(2) 0.022(2) -0.0078(18) -0.0019(18) -0.0048(19)
N2 0.0218(16) 0.0142(15) 0.0115(15) -0.0011(12) 0.0020(12) -0.0039(12)
C57 0.025(2) 0.0186(19) 0.019(2) -0.0060(16) -0.0041(16) -0.0007(16)
C58 0.023(2) 0.030(2) 0.026(2) -0.0105(18) 0.0021(17) -0.0020(17)
C59 0.028(2) 0.031(2) 0.043(3) -0.012(2) -0.002(2) -0.0010(19)
C60 0.033(3) 0.064(3) 0.040(3) -0.015(3) -0.002(2) 0.002(2)
C61 0.024(2) 0.0112(17) 0.021(2) -0.0025(15) 0.0012(16) -0.0040(15)
C62 0.028(2) 0.023(2) 0.021(2) -0.0083(16) -0.0025(17) -0.0038(17)
C63 0.024(2) 0.024(2) 0.030(2) -0.0116(18) 0.0015(17) -0.0067(17)
C64 0.032(2) 0.031(2) 0.045(3) -0.021(2) -0.006(2) 0.0028(19)
C65 0.021(2) 0.0196(18) 0.0122(18) -0.0047(15) 0.0036(15) -0.0072(15)
C66 0.023(2) 0.033(2) 0.024(2) -0.0138(18) -0.0008(17) -0.0019(17)
C67 0.030(2) 0.033(2) 0.029(2) -0.0149(19) 0.0044(18) 0.0024(19)
C68 0.035(2) 0.032(2) 0.026(2) -0.0111(19) -0.0003(19) 0.0064(19)
C69 0.023(2) 0.0201(19) 0.0117(18) -0.0038(15) -0.0009(15) -0.0020(15)
C70 0.027(2) 0.0198(19) 0.0143(19) -0.0047(15) -0.0022(16) -0.0050(16)
C71 0.045(3) 0.028(2) 0.018(2) -0.0061(17) -0.0047(19) -0.0106(19)
C72 0.040(2) 0.026(2) 0.017(2) -0.0063(17) -0.0032(18) -0.0110(18)

loop_
_atom_type_symbol
_atom_type_description
_atom_type_scat_dispersion_real
_atom_type_scat_dispersion_imag
_atom_type_scat_source
C C 0.0033 0.0016 'International Tables Vol C Tables 4.2.6.8 and 6.1.1.4'
H H 0.0000 0.0000 'International Tables Vol C Tables 4.2.6.8 and 6.1.1.4'
N N 0.0061 0.0033 'International Tables Vol C Tables 4.2.6.8 and 6.1.1.4'
F F 0.0171 0.0103 'International Tables Vol C Tables 4.2.6.8 and 6.1.1.4'
Pd Pd -0.9988 1.0072 'International Tables Vol C Tables 4.2.6.8 and 6.1.1.4'

loop_
_geom_angle_atom_site_label_1
_geom_angle_atom_site_label_2
_geom_angle_atom_site_label_3
_geom_angle
C7 Pd1 C13 87.91(14)
C7 Pd1 C1 88.64(13)
C13 Pd1 C1 176.46(13)
C7 Pd1 C19 161.13(14)
C13 Pd1 C19 91.42(14)
C1 Pd1 C19 92.10(14)
C7 Pd1 C20 164.36(14)
C13 Pd1 C20 90.94(15)
C1 Pd1 C20 92.16(15)
C19 Pd1 C20 34.46(14)
C6 C1 C2 114.3(3)
C6 C1 Pd1 122.9(3)
C2 C1 Pd1 122.8(3)
F2 C2 C3 115.7(3)
F2 C2 C1 119.3(3)
C3 C2 C1 124.9(3)
F3 C3 C2 122.5(3)
F3 C3 C4 118.9(3)
C2 C3 C4 118.5(3)
F4 C4 C3 121.2(3)
F4 C4 C5 119.6(3)
C3 C4 C5 119.2(3)
F5 C5 C6 121.5(3)
F5 C5 C4 119.4(3)
C6 C5 C4 119.1(3)
F6 C6 C5 115.8(3)
F6 C6 C1 120.3(3)
C5 C6 C1 123.9(3)
C12 C7 C8 114.4(3)
C12 C7 Pd1 122.9(3)
C8 C7 Pd1 122.7(3)
F8 C8 C9 116.9(3)
F8 C8 C7 119.3(3)
C9 C8 C7 123.8(3)
F9 C9 C8 121.5(3)
F9 C9 C10 119.1(3)
C8 C9 C10 119.3(3)
F10 C10 C11 120.7(3)
F10 C10 C9 120.3(3)
C11 C10 C9 119.1(3)
F11 C11 C12 121.2(3)
F11 C11 C10 119.2(3)
C12 C11 C10 119.6(3)
F12 C12 C11 116.0(3)
F12 C12 C7 120.2(3)
C11 C12 C7 123.8(3)
C14 C13 C18 114.4(3)
C14 C13 Pd1 123.5(3)
C18 C13 Pd1 122.0(3)
F14 C14 C13 120.1(3)
F14 C14 C15 116.1(3)
C13 C14 C15 123.8(3)
F15 C15 C14 121.4(3)
F15 C15 C16 119.4(3)
C14 C15 C16 119.2(3)
F16 C16 C17 121.0(3)
F16 C16 C15 120.0(3)
C17 C16 C15 118.9(3)
F17 C17 C18 121.5(4)
F17 C17 C16 118.7(3)
C18 C17 C16 119.8(3)
F18 C18 C17 116.7(3)
F18 C18 C13 119.5(3)
C17 C18 C13 123.8(3)
C20 C19 Pd1 72.9(2)
C20 C19 H19A 119.1(19)
Pd1 C19 H19A 101(2)
C20 C19 H19B 114.3(19)
Pd1 C19 H19B 103(2)
H19A C19 H19B 125.8(13)
C19 C20 Pd1 72.6(2)
C19 C20 H20A 115(2)
Pd1 C20 H20A 105(2)
C19 C20 H20B 116(2)
Pd1 C20 H20B 104(2)
H20A C20 H20B 126.3(13)
C27 Pd2 C33 86.26(13)
C27 Pd2 C21 88.76(13)
C33 Pd2 C21 173.02(14)
C27 Pd2 C40 162.23(16)
C33 Pd2 C40 92.95(17)
C21 Pd2 C40 93.28(17)
C27 Pd2 C39 163.73(16)
C33 Pd2 C39 91.38(16)
C21 Pd2 C39 92.04(16)
C40 Pd2 C39 33.91(17)
C26 C21 C22 112.9(3)
C26 C21 Pd2 126.2(3)
C22 C21 Pd2 120.9(3)
C23 C22 F22 115.4(3)
C23 C22 C21 125.2(3)
F22 C22 C21 119.4(3)
F23 C23 C22 121.4(3)
F23 C23 C24 119.3(3)
C22 C23 C24 119.3(3)
F24 C24 C23 120.7(3)
F24 C24 C25 121.2(3)
C23 C24 C25 118.1(3)
F25 C25 C26 121.5(3)
F25 C25 C24 118.7(3)
C26 C25 C24 119.8(3)
F26 C26 C25 116.1(3)
F26 C26 C21 119.2(3)
C25 C26 C21 124.7(3)
C28 C27 C32 115.2(3)
C28 C27 Pd2 121.8(3)
C32 C27 Pd2 123.0(3)
F28 C28 C27 120.2(3)
F28 C28 C29 116.5(3)
C27 C28 C29 123.3(3)
F29 C29 C28 121.2(3)
F29 C29 C30 119.2(3)
C28 C29 C30 119.6(4)
F30 C30 C31 120.8(4)
F30 C30 C29 120.1(4)
C31 C30 C29 119.0(3)
F31 C31 C30 119.8(3)
F31 C31 C32 120.4(3)
C30 C31 C32 119.8(3)
F32 C32 C31 117.3(3)
F32 C32 C27 119.6(3)
C31 C32 C27 123.1(4)
C34 C33 C38 113.5(3)
C34 C33 Pd2 120.7(3)
C38 C33 Pd2 125.7(3)
F34 C34 C35 115.9(3)
F34 C34 C33 119.6(3)
C35 C34 C33 124.5(3)
F35 C35 C36 119.3(3)
F35 C35 C34 121.2(3)
C36 C35 C34 119.5(3)
F36 C36 C35 120.5(3)
F36 C36 C37 121.0(3)
C35 C36 C37 118.5(3)
F37 C37 C38 121.3(3)
F37 C37 C36 118.9(3)
C38 C37 C36 119.8(3)
F38 C38 C37 116.8(3)
F38 C38 C33 119.0(3)
C37 C38 C33 124.2(3)
C40 C39 Pd2 72.3(3)
C40 C39 H39A 117(2)
Pd2 C39 H39A 104(3)
C40 C39 H39B 114(2)
Pd2 C39 H39B 105(3)
H39A C39 H39B 126.8(14)
C39 C40 Pd2 73.8(3)
C39 C40 H40A 114(2)
Pd2 C40 H40A 107(3)
C39 C40 H40B 112(2)
Pd2 C40 H40B 106(3)
H40A C40 H40B 128.0(14)
C41 N1 C45 110.6(3)
C41 N1 C49 107.7(3)
C45 N1 C49 110.7(3)
C41 N1 C53 110.4(3)
C45 N1 C53 107.3(3)
C49 N1 C53 110.2(3)
N1 C41 C42 115.6(3)
N1 C41 H41A 108.4
C42 C41 H41A 108.4
N1 C41 H41B 108.4
C42 C41 H41B 108.4
H41A C41 H41B 107.4
C41 C42 C43 111.3(3)
C41 C42 H42A 109.4
C43 C42 H42A 109.4
C41 C42 H42B 109.4
C43 C42 H42B 109.4
H42A C42 H42B 108.0
C44 C43 C42 112.6(3)
C44 C43 H43A 109.1
C42 C43 H43A 109.1
C44 C43 H43B 109.1
C42 C43 H43B 109.1
H43A C43 H43B 107.8
C43 C44 H44A 109.5
C43 C44 H44B 109.5
H44A C44 H44B 109.5
C43 C44 H44C 109.5
H44A C44 H44C 109.5
H44B C44 H44C 109.5
C46 C45 N1 115.0(3)
C46 C45 H45A 108.5
N1 C45 H45A 108.5
C46 C45 H45B 108.5
N1 C45 H45B 108.5
H45A C45 H45B 107.5
C45 C46 C47 110.4(3)
C45 C46 H46A 109.6
C47 C46 H46A 109.6
C45 C46 H46B 109.6
C47 C46 H46B 109.6
H46A C46 H46B 108.1
C46 C47 C48 112.3(3)
C46 C47 H47A 109.2
C48 C47 H47A 109.2
C46 C47 H47B 109.2
C48 C47 H47B 109.2
H47A C47 H47B 107.9
C47 C48 H48A 109.5
C47 C48 H48B 109.5
H48A C48 H48B 109.5
C47 C48 H48C 109.5
H48A C48 H48C 109.5
H48B C48 H48C 109.5
C50 C49 N1 115.2(3)
C50 C49 H49A 108.5
N1 C49 H49A 108.5
C50 C49 H49B 108.5
N1 C49 H49B 108.5
H49A C49 H49B 107.5
C49 C50 C51 111.3(3)
C49 C50 H50A 109.4
C51 C50 H50A 109.4
C49 C50 H50B 109.4
C51 C50 H50B 109.4
H50A C50 H50B 108.0
C52 C51 C50 111.1(3)
C52 C51 H51A 109.4
C50 C51 H51A 109.4
C52 C51 H51B 109.4
C50 C51 H51B 109.4
H51A C51 H51B 108.0
C51 C52 H52A 109.5
C51 C52 H52B 109.5
H52A C52 H52B 109.5
C51 C52 H52C 109.5
H52A C52 H52C 109.5
H52B C52 H52C 109.5
C54 C53 N1 114.7(3)
C54 C53 H53A 108.6
N1 C53 H53A 108.6
C54 C53 H53B 108.6
N1 C53 H53B 108.6
H53A C53 H53B 107.6
C53 C54 C55 111.3(3)
C53 C54 H54A 109.4
C55 C54 H54A 109.4
C53 C54 H54B 109.4
C55 C54 H54B 109.4
H54A C54 H54B 108.0
C56 C55 C54 112.7(3)
C56 C55 H55A 109.1
C54 C55 H55A 109.1
C56 C55 H55B 109.1
C54 C55 H55B 109.1
H55A C55 H55B 107.8
C55 C56 H56A 109.5
C55 C56 H56B 109.5
H56A C56 H56B 109.5
C55 C56 H56C 109.5
H56A C56 H56C 109.5
H56B C56 H56C 109.5
C69 N2 C57 112.1(3)
C69 N2 C61 106.4(3)
C57 N2 C61 110.8(3)
C69 N2 C65 110.4(3)
C57 N2 C65 106.1(3)
C61 N2 C65 111.2(3)
N2 C57 C58 115.1(3)
N2 C57 H57A 108.5
C58 C57 H57A 108.5
N2 C57 H57B 108.5
C58 C57 H57B 108.5
H57A C57 H57B 107.5
C57 C58 C59 111.3(3)
C57 C58 H58A 109.4
C59 C58 H58A 109.4
C57 C58 H58B 109.4
C59 C58 H58B 109.4
H58A C58 H58B 108.0
C60 C59 C58 114.0(4)
C60 C59 H59A 108.7
C58 C59 H59A 108.7
C60 C59 H59B 108.7
C58 C59 H59B 108.7
H59A C59 H59B 107.6
C59 C60 H60A 109.5
C59 C60 H60B 109.5
H60A C60 H60B 109.5
C59 C60 H60C 109.5
H60A C60 H60C 109.5
H60B C60 H60C 109.5
N2 C61 C62 115.8(3)
N2 C61 H61A 108.3
C62 C61 H61A 108.3
N2 C61 H61B 108.3
C62 C61 H61B 108.3
H61A C61 H61B 107.4
C61 C62 C63 110.2(3)
C61 C62 H62A 109.6
C63 C62 H62A 109.6
C61 C62 H62B 109.6
C63 C62 H62B 109.6
H62A C62 H62B 108.1
C64 C63 C62 113.2(3)
C64 C63 H63A 108.9
C62 C63 H63A 108.9
C64 C63 H63B 108.9
C62 C63 H63B 108.9
H63A C63 H63B 107.8
C63 C64 H64A 109.5
C63 C64 H64B 109.5
H64A C64 H64B 109.5
C63 C64 H64C 109.5
H64A C64 H64C 109.5
H64B C64 H64C 109.5
C66 C65 N2 115.4(3)
C66 C65 H65A 108.4
N2 C65 H65A 108.4
C66 C65 H65B 108.4
N2 C65 H65B 108.4
H65A C65 H65B 107.5
C65 C66 C67 109.1(3)
C65 C66 H66A 109.9
C67 C66 H66A 109.9
C65 C66 H66B 109.9
C67 C66 H66B 109.9
H66A C66 H66B 108.3
C68 C67 C66 112.6(3)
C68 C67 H67A 109.1
C66 C67 H67A 109.1
C68 C67 H67B 109.1
C66 C67 H67B 109.1
H67A C67 H67B 107.8
C67 C68 H68A 109.5
C67 C68 H68B 109.5
H68A C68 H68B 109.5
C67 C68 H68C 109.5
H68A C68 H68C 109.5
H68B C68 H68C 109.5
N2 C69 C70 116.6(3)
N2 C69 H69A 108.1
C70 C69 H69A 108.1
N2 C69 H69B 108.1
C70 C69 H69B 108.1
H69A C69 H69B 107.3
C71 C70 C69 109.2(3)
C71 C70 H70A 109.8
C69 C70 H70A 109.8
C71 C70 H70B 109.8
C69 C70 H70B 109.8
H70A C70 H70B 108.3
C72 C71 C70 113.4(3)
C72 C71 H71A 108.9
C70 C71 H71A 108.9
C72 C71 H71B 108.9
C70 C71 H71B 108.9
H71A C71 H71B 107.7
C71 C72 H72A 109.5
C71 C72 H72B 109.5
H72A C72 H72B 109.5
C71 C72 H72C 109.5
H72A C72 H72C 109.5
H72B C72 H72C 109.5

loop_
_geom_bond_atom_site_label_1
_geom_bond_atom_site_label_2
_geom_bond_distance
Pd1 C7 2.028(3)
Pd1 C13 2.066(4)
Pd1 C1 2.069(4)
Pd1 C19 2.254(4)
Pd1 C20 2.257(4)
F2 C2 1.370(4)
F3 C3 1.343(4)
F4 C4 1.343(4)
F5 C5 1.354(4)
F6 C6 1.367(4)
F8 C8 1.351(4)
F9 C9 1.350(4)
F10 C10 1.351(4)
F11 C11 1.363(4)
F12 C12 1.364(4)
F14 C14 1.368(4)
F15 C15 1.353(4)
F16 C16 1.340(4)
F17 C17 1.361(4)
F18 C18 1.368(4)
C1 C6 1.378(5)
C1 C2 1.380(5)
C2 C3 1.371(5)
C3 C4 1.384(5)
C4 C5 1.390(5)
C5 C6 1.377(5)
C7 C12 1.381(5)
C7 C8 1.389(5)
C8 C9 1.374(5)
C9 C10 1.380(5)
C10 C11 1.375(5)
C11 C12 1.374(5)
C13 C14 1.375(5)
C13 C18 1.387(5)
C14 C15 1.382(5)
C15 C16 1.383(5)
C16 C17 1.371(5)
C17 C18 1.369(5)
C19 C20 1.336(6)
C19 H19A 0.953(5)
C19 H19B 0.952(5)
C20 H20A 0.952(5)
C20 H20B 0.951(5)
Pd2 C27 2.035(4)
Pd2 C33 2.064(3)
Pd2 C21 2.074(3)
Pd2 C40 2.245(4)
Pd2 C39 2.263(4)
F22 C22 1.376(4)
F23 C23 1.355(4)
F24 C24 1.333(4)
F25 C25 1.351(4)
F26 C26 1.369(4)
F28 C28 1.355(4)
F29 C29 1.357(4)
F30 C30 1.339(4)
F31 C31 1.352(4)
F32 C32 1.358(4)
F34 C34 1.369(4)
F35 C35 1.357(4)
F36 C36 1.337(4)
F37 C37 1.350(4)
F38 C38 1.368(4)
C21 C26 1.379(5)
C21 C22 1.391(5)
C22 C23 1.372(5)
C23 C24 1.383(5)
C24 C25 1.387(5)
C25 C26 1.375(5)
C27 C28 1.371(5)
C27 C32 1.391(5)
C28 C29 1.381(5)
C29 C30 1.382(5)
C30 C31 1.370(6)
C31 C32 1.377(5)
C33 C34 1.379(5)
C33 C38 1.388(5)
C34 C35 1.377(5)
C35 C36 1.375(5)
C36 C37 1.383(5)
C37 C38 1.368(5)
C39 C40 1.315(6)
C39 H39A 0.951(5)
C39 H39B 0.952(5)
C40 H40A 0.950(5)
C40 H40B 0.949(5)
N1 C41 1.515(4)
N1 C45 1.518(4)
N1 C49 1.526(4)
N1 C53 1.532(4)
C41 C42 1.517(5)
C41 H41A 0.9900
C41 H41B 0.9900
C42 C43 1.528(5)
C42 H42A 0.9900
C42 H42B 0.9900
C43 C44 1.513(5)
C43 H43A 0.9900
C43 H43B 0.9900
C44 H44A 0.9800
C44 H44B 0.9800
C44 H44C 0.9800
C45 C46 1.518(5)
C45 H45A 0.9900
C45 H45B 0.9900
C46 C47 1.519(5)
C46 H46A 0.9900
C46 H46B 0.9900
C47 C48 1.524(5)
C47 H47A 0.9900
C47 H47B 0.9900
C48 H48A 0.9800
C48 H48B 0.9800
C48 H48C 0.9800
C49 C50 1.520(5)
C49 H49A 0.9900
C49 H49B 0.9900
C50 C51 1.530(5)
C50 H50A 0.9900
C50 H50B 0.9900
C51 C52 1.518(5)
C51 H51A 0.9900
C51 H51B 0.9900
C52 H52A 0.9800
C52 H52B 0.9800
C52 H52C 0.9800
C53 C54 1.519(5)
C53 H53A 0.9900
C53 H53B 0.9900
C54 C55 1.532(5)
C54 H54A 0.9900
C54 H54B 0.9900
C55 C56 1.515(5)
C55 H55A 0.9900
C55 H55B 0.9900
C56 H56A 0.9800
C56 H56B 0.9800
C56 H56C 0.9800
N2 C69 1.515(4)
N2 C57 1.517(4)
N2 C61 1.520(4)
N2 C65 1.529(4)
C57 C58 1.526(5)
C57 H57A 0.9900
C57 H57B 0.9900
C58 C59 1.532(5)
C58 H58A 0.9900
C58 H58B 0.9900
C59 C60 1.488(6)
C59 H59A 0.9900
C59 H59B 0.9900
C60 H60A 0.9800
C60 H60B 0.9800
C60 H60C 0.9800
C61 C62 1.526(5)
C61 H61A 0.9900
C61 H61B 0.9900
C62 C63 1.530(5)
C62 H62A 0.9900
C62 H62B 0.9900
C63 C64 1.521(5)
C63 H63A 0.9900
C63 H63B 0.9900
C64 H64A 0.9800
C64 H64B 0.9800
C64 H64C 0.9800
C65 C66 1.513(5)
C65 H65A 0.9900
C65 H65B 0.9900
C66 C67 1.538(5)
C66 H66A 0.9900
C66 H66B 0.9900
C67 C68 1.515(5)
C67 H67A 0.9900
C67 H67B 0.9900
C68 H68A 0.9800
C68 H68B 0.9800
C68 H68C 0.9800
C69 C70 1.522(5)
C69 H69A 0.9900
C69 H69B 0.9900
C70 C71 1.522(5)
C70 H70A 0.9900
C70 H70B 0.9900
C71 C72 1.521(5)
C71 H71A 0.9900
C71 H71B 0.9900
C72 H72A 0.9800
C72 H72B 0.9800
C72 H72C 0.9800
